data_7220209
loop_
_publ_author_name
'Wang, You You'
'Jin, Qing'
'Liu, Shi Xin'
'Guo, Chao'
'Liu, Yuan Yuan'
'Ding, Bin'
'Wu, Xiang Xia'
'Li, Yan'
'Zhu, Zhao Zhou'

_publ_section_title
;
 A series of two-dimensional microporous triazole-functionalized
 metal--organic frameworks with the new multi-dentate ligand
 1-(4-aminobenzyl)-1,2,4-triazole: single-crystal-to-single-crystal
 transformation, structural diversity and luminescent sensing
;
_journal_issue 44
_journal_name_full 'RSC Adv.'
_journal_page_first 35238
_journal_paper_doi 10.1039/C5RA04381F
_journal_volume 5
_journal_year 2015
_chemical_formula_sum 'C9 H10 Ag Cl N4 O4'
_chemical_formula_weight 381.53
_chemical_name_systematic
; 
 ? 
;
_space_group_IT_number 2
_symmetry_cell_setting triclinic
_symmetry_space_group_name_Hall '-P 1'
_symmetry_space_group_name_H-M 'P -1'
_atom_sites_solution_hydrogens geom
_atom_sites_solution_primary direct
_atom_sites_solution_secondary difmap
_audit_creation_method SHELXL-97
_audit_update_record
;
2014-10-30 deposited with the CCDC.
2015-04-09 downloaded from the CCDC.
;
_cell_angle_alpha 78.8140(10)
_cell_angle_beta 79.9040(10)
_cell_angle_gamma 85.3680(10)
_cell_formula_units_Z 4
_cell_length_a 9.6128(5)
_cell_length_b 10.5970(6)
_cell_length_c 12.3183(7)
_cell_measurement_reflns_used 3939
_cell_measurement_temperature 173(2)
_cell_measurement_theta_max 28.35
_cell_measurement_theta_min 2.35
_cell_volume 1210.51(12)
_computing_cell_refinement 'Bruker SMART'
_computing_data_collection 'Bruker SMART'
_computing_data_reduction 'Bruker SAINT'
_computing_molecular_graphics 'Bruker SHELXTL'
_computing_publication_material 'Bruker SHELXTL'
_computing_structure_refinement 'SHELXL-97 (Sheldrick, 1997)'
_computing_structure_solution 'SHELXS-97 (Sheldrick, 1990)'
_diffrn_ambient_temperature 173(2)
_diffrn_measured_fraction_theta_full 0.994
_diffrn_measured_fraction_theta_max 0.994
_diffrn_measurement_device_type 'CCD area detector'
_diffrn_measurement_method 'phi and omega scans'
_diffrn_radiation_monochromator graphite
_diffrn_radiation_source 'fine-focus sealed tube'
_diffrn_radiation_type MoK\a
_diffrn_radiation_wavelength 0.71073
_diffrn_reflns_av_R_equivalents 0.0191
_diffrn_reflns_av_sigmaI/netI 0.0337
_diffrn_reflns_limit_h_max 9
_diffrn_reflns_limit_h_min -11
_diffrn_reflns_limit_k_max 12
_diffrn_reflns_limit_k_min -11
_diffrn_reflns_limit_l_max 14
_diffrn_reflns_limit_l_min -13
_diffrn_reflns_number 7070
_diffrn_reflns_theta_full 25.01
_diffrn_reflns_theta_max 25.01
_diffrn_reflns_theta_min 1.71
_exptl_absorpt_coefficient_mu 1.902
_exptl_absorpt_correction_T_max 0.7901
_exptl_absorpt_correction_T_min 0.7635
_exptl_absorpt_correction_type multi-scan
_exptl_absorpt_process_details sadabs
_exptl_crystal_colour colourless
_exptl_crystal_density_diffrn 2.093
_exptl_crystal_density_meas ?
_exptl_crystal_density_method 'not measured'
_exptl_crystal_description block
_exptl_crystal_F_000 752
_exptl_crystal_size_max 0.15
_exptl_crystal_size_mid 0.14
_exptl_crystal_size_min 0.13
_refine_diff_density_max 0.913
_refine_diff_density_min -0.958
_refine_diff_density_rms 0.097
_refine_ls_extinction_method none
_refine_ls_goodness_of_fit_ref 1.025
_refine_ls_hydrogen_treatment constr
_refine_ls_matrix_type full
_refine_ls_number_parameters 346
_refine_ls_number_reflns 4247
_refine_ls_number_restraints 0
_refine_ls_restrained_S_all 1.025
_refine_ls_R_factor_all 0.0327
_refine_ls_R_factor_gt 0.0282
_refine_ls_shift/su_max 0.001
_refine_ls_shift/su_mean 0.000
_refine_ls_structure_factor_coef Fsqd
_refine_ls_weighting_details 'calc w=1/[\s^2^(Fo^2^)+(0.0263P)^2^+2.2883P] where P=(Fo^2^+2Fc^2^)/3'
_refine_ls_weighting_scheme calc
_refine_ls_wR_factor_gt 0.0632
_refine_ls_wR_factor_ref 0.0655
_reflns_number_gt 3798
_reflns_number_total 4247
_reflns_threshold_expression >2sigma(I)
_cod_data_source_file c5ra04381f2.cif
_cod_data_source_block n140618a
_cod_depositor_comments
;
The following automatic conversions were performed:

'_symmetry_cell_setting' value 'Triclinic' changed to 'triclinic'
according to
/usr/data/users/saulius/crontab/automatic-downloads/rss-feeds/RSC/lib/dictionaries/cif_core.dic
dictionary named 'cif_core.dic' version 2.4.2 from 2011-04-26.

'_exptl_crystal_density_meas' value 'none' was changed to '?' - the
value is perceived as not measured.

Automatic conversion script
Id: cif_fix_values 3271 2015-04-21 07:52:19Z andrius 
;
_cod_original_sg_symbol_H-M P-1
_cod_database_code 7220209

loop_
_symmetry_equiv_pos_as_xyz
'x, y, z'
'-x, -y, -z'

loop_
_atom_site_label
_atom_site_type_symbol
_atom_site_fract_x
_atom_site_fract_y
_atom_site_fract_z
_atom_site_U_iso_or_equiv
_atom_site_adp_type
_atom_site_occupancy
_atom_site_symmetry_multiplicity
_atom_site_calc_flag
_atom_site_refinement_flags
Ag1 Ag 0.04607(3) 0.93197(3) 0.30677(2) 0.01590(8) Uani 1 1 d .
Ag2 Ag 1.0000 0.5000 0.0000 0.01813(10) Uani 1 2 d S
Ag3 Ag -0.5000 0.5000 0.5000 0.02197(11) Uani 1 2 d S
Cl1 Cl 0.84706(9) 0.71282(9) 0.49046(7) 0.0217(2) Uani 1 1 d .
Cl2 Cl 0.22254(8) 0.20109(8) -0.00014(7) 0.01313(17) Uani 1 1 d .
O1 O 0.8171(7) 0.8304(6) 0.4291(8) 0.200(5) Uani 1 1 d .
O2 O 0.7184(4) 0.6533(4) 0.5326(3) 0.0624(12) Uani 1 1 d .
O3 O 0.9248(4) 0.7216(5) 0.5756(3) 0.0719(14) Uani 1 1 d .
O4 O 0.9318(4) 0.6533(8) 0.4145(5) 0.159(4) Uani 1 1 d .
O5 O 0.2384(3) 0.3013(3) 0.0593(3) 0.0352(7) Uani 1 1 d .
O6 O 0.2436(3) 0.2490(3) -0.1186(2) 0.0251(6) Uani 1 1 d .
O7 O 0.3213(3) 0.0951(3) 0.0269(2) 0.0251(6) Uani 1 1 d .
O8 O 0.0807(3) 0.1557(3) 0.0342(2) 0.0316(7) Uani 1 1 d .
N1 N 0.6049(3) 0.4155(3) 0.1966(2) 0.0124(6) Uani 1 1 d .
N2 N 0.6586(3) 0.4493(3) 0.2820(2) 0.0144(6) Uani 1 1 d .
N3 N 0.8275(3) 0.4432(3) 0.1321(2) 0.0146(6) Uani 1 1 d .
N4 N 0.1118(3) 0.8634(3) 0.1271(2) 0.0165(6) Uani 1 1 d .
H4A H 0.0315 0.8497 0.1007 0.020 Uiso 1 1 calc R
H4B H 0.1597 0.9271 0.0762 0.020 Uiso 1 1 calc R
N5 N -0.6377(3) 0.8761(3) 0.3466(2) 0.0104(6) Uani 1 1 d .
N6 N -0.7661(3) 0.8214(3) 0.3706(2) 0.0127(6) Uani 1 1 d .
N7 N -0.5959(3) 0.6737(3) 0.4157(2) 0.0125(6) Uani 1 1 d .
N8 N -0.0560(3) 1.1337(3) 0.2758(2) 0.0138(6) Uani 1 1 d .
H8A H -0.0457 1.1773 0.3313 0.017 Uiso 1 1 calc R
H8B H -0.0156 1.1793 0.2077 0.017 Uiso 1 1 calc R
C1 C 0.7917(4) 0.4649(3) 0.2387(3) 0.0163(7) Uani 1 1 d .
H1 H 0.8580 0.4895 0.2786 0.020 Uiso 1 1 calc R
C2 C 0.7063(3) 0.4131(3) 0.1087(3) 0.0136(7) Uani 1 1 d .
H2 H 0.6938 0.3929 0.0392 0.016 Uiso 1 1 calc R
C3 C 0.4545(3) 0.3967(3) 0.2057(3) 0.0162(7) Uani 1 1 d .
H3A H 0.4186 0.3517 0.2825 0.019 Uiso 1 1 calc R
H3B H 0.4418 0.3406 0.1529 0.019 Uiso 1 1 calc R
C4 C 0.3679(3) 0.5210(3) 0.1808(3) 0.0117(7) Uani 1 1 d .
C5 C 0.2210(3) 0.5179(3) 0.2009(3) 0.0137(7) Uani 1 1 d .
H5 H 0.1774 0.4382 0.2296 0.016 Uiso 1 1 calc R
C6 C 0.1375(3) 0.6302(3) 0.1792(3) 0.0141(7) Uani 1 1 d .
H6 H 0.0374 0.6264 0.1926 0.017 Uiso 1 1 calc R
C7 C 0.1986(4) 0.7484(3) 0.1381(3) 0.0140(7) Uani 1 1 d .
C8 C 0.3462(4) 0.7520(3) 0.1166(3) 0.0138(7) Uani 1 1 d .
H8 H 0.3899 0.8314 0.0869 0.017 Uiso 1 1 calc R
C9 C 0.4284(3) 0.6395(3) 0.1387(3) 0.0138(7) Uani 1 1 d .
H9 H 0.5285 0.6431 0.1247 0.017 Uiso 1 1 calc R
C10 C -0.7356(3) 0.6995(3) 0.4112(3) 0.0123(7) Uani 1 1 d .
H10 H -0.8046 0.6362 0.4349 0.015 Uiso 1 1 calc R
C11 C -0.5377(3) 0.7860(3) 0.3730(3) 0.0127(7) Uani 1 1 d .
H11 H -0.4395 0.8000 0.3628 0.015 Uiso 1 1 calc R
C12 C -0.6295(3) 1.0145(3) 0.2982(3) 0.0155(7) Uani 1 1 d .
H12A H -0.6951 1.0648 0.3469 0.019 Uiso 1 1 calc R
H12B H -0.6590 1.0311 0.2235 0.019 Uiso 1 1 calc R
C13 C -0.4817(3) 1.0572(3) 0.2871(3) 0.0123(7) Uani 1 1 d .
C14 C -0.4407(4) 1.1044(3) 0.3740(3) 0.0136(7) Uani 1 1 d .
H14 H -0.5089 1.1167 0.4374 0.016 Uiso 1 1 calc R
C15 C -0.3018(4) 1.1336(3) 0.3690(3) 0.0156(7) Uani 1 1 d .
H15 H -0.2749 1.1653 0.4289 0.019 Uiso 1 1 calc R
C16 C -0.2019(3) 1.1167(3) 0.2764(3) 0.0123(7) Uani 1 1 d .
C17 C -0.2433(4) 1.0744(4) 0.1870(3) 0.0169(7) Uani 1 1 d .
H17 H -0.1761 1.0658 0.1220 0.020 Uiso 1 1 calc R
C18 C -0.3818(4) 1.0452(3) 0.1931(3) 0.0168(7) Uani 1 1 d .
H18 H -0.4094 1.0163 0.1320 0.020 Uiso 1 1 calc R

loop_
_atom_site_aniso_label
_atom_site_aniso_U_11
_atom_site_aniso_U_22
_atom_site_aniso_U_33
_atom_site_aniso_U_23
_atom_site_aniso_U_13
_atom_site_aniso_U_12
Ag1 0.01299(13) 0.01438(15) 0.01930(15) -0.00168(11) -0.00301(10) 0.00294(10)
Ag2 0.01592(19) 0.0174(2) 0.0172(2) -0.00089(16) 0.00477(15) -0.00022(15)
Ag3 0.0189(2) 0.0104(2) 0.0364(3) 0.00412(17) -0.01331(17) -0.00029(15)
Cl1 0.0175(4) 0.0229(5) 0.0198(5) 0.0023(4) 0.0033(3) -0.0007(3)
Cl2 0.0135(4) 0.0125(4) 0.0138(4) -0.0029(3) -0.0023(3) -0.0021(3)
O1 0.101(4) 0.106(5) 0.348(11) 0.154(6) -0.116(6) -0.047(4)
O2 0.056(2) 0.096(3) 0.0337(19) 0.0098(19) -0.0060(17) -0.054(2)
O3 0.072(3) 0.112(4) 0.046(2) -0.029(2) -0.0056(19) -0.061(3)
O4 0.036(2) 0.343(10) 0.156(5) -0.204(7) -0.017(3) 0.030(4)
O5 0.0497(19) 0.0257(17) 0.0391(18) -0.0197(14) -0.0187(15) 0.0040(13)
O6 0.0324(15) 0.0244(15) 0.0145(13) 0.0065(11) -0.0023(11) -0.0060(12)
O7 0.0286(14) 0.0248(16) 0.0219(14) -0.0056(12) -0.0081(12) 0.0112(11)
O8 0.0172(13) 0.050(2) 0.0253(15) 0.0036(14) -0.0015(11) -0.0147(13)
N1 0.0137(14) 0.0119(15) 0.0118(14) -0.0037(12) -0.0018(11) 0.0006(11)
N2 0.0181(15) 0.0137(16) 0.0113(15) -0.0029(12) -0.0012(12) -0.0018(12)
N3 0.0147(14) 0.0137(16) 0.0138(15) -0.0001(12) -0.0002(12) -0.0009(11)
N4 0.0182(15) 0.0152(16) 0.0166(15) -0.0036(12) -0.0056(12) 0.0032(12)
N5 0.0115(13) 0.0093(15) 0.0106(14) -0.0020(11) -0.0021(11) -0.0002(10)
N6 0.0127(14) 0.0135(16) 0.0130(15) -0.0036(12) -0.0031(11) -0.0019(11)
N7 0.0159(14) 0.0109(15) 0.0115(14) -0.0022(12) -0.0051(11) 0.0015(11)
N8 0.0144(14) 0.0131(16) 0.0142(15) -0.0022(12) -0.0039(11) 0.0004(11)
C1 0.0181(17) 0.0135(19) 0.0166(18) 0.0000(15) -0.0036(14) -0.0022(14)
C2 0.0164(17) 0.0132(18) 0.0109(17) -0.0033(14) -0.0014(14) 0.0017(13)
C3 0.0131(16) 0.0130(18) 0.0214(19) -0.0003(15) -0.0022(14) -0.0020(13)
C4 0.0142(16) 0.0133(18) 0.0083(16) -0.0041(13) -0.0015(13) -0.0002(13)
C5 0.0142(16) 0.0163(19) 0.0114(17) -0.0049(14) -0.0001(13) -0.0049(13)
C6 0.0123(16) 0.020(2) 0.0119(17) -0.0066(15) -0.0023(13) -0.0030(14)
C7 0.0190(17) 0.0180(19) 0.0070(16) -0.0060(14) -0.0046(13) 0.0016(14)
C8 0.0201(17) 0.0145(19) 0.0072(16) -0.0008(14) -0.0025(13) -0.0055(14)
C9 0.0118(16) 0.0159(19) 0.0136(17) -0.0030(14) 0.0005(13) -0.0044(13)
C10 0.0156(16) 0.0116(18) 0.0107(17) -0.0026(14) -0.0039(13) -0.0007(13)
C11 0.0123(16) 0.0140(18) 0.0129(17) -0.0036(14) -0.0041(13) 0.0004(13)
C12 0.0162(17) 0.0107(18) 0.0195(19) 0.0001(14) -0.0062(14) -0.0001(13)
C13 0.0151(16) 0.0064(17) 0.0154(18) -0.0001(14) -0.0050(13) 0.0013(12)
C14 0.0186(17) 0.0093(18) 0.0121(17) -0.0017(14) -0.0015(14) 0.0008(13)
C15 0.0219(18) 0.0164(19) 0.0098(17) -0.0031(14) -0.0050(14) -0.0017(14)
C16 0.0156(16) 0.0051(17) 0.0157(18) 0.0004(13) -0.0048(14) 0.0012(12)
C17 0.0181(17) 0.020(2) 0.0126(18) -0.0047(15) -0.0012(14) 0.0020(14)
C18 0.0219(18) 0.017(2) 0.0123(18) -0.0038(15) -0.0044(14) -0.0020(14)

loop_
_atom_type_symbol
_atom_type_description
_atom_type_scat_dispersion_real
_atom_type_scat_dispersion_imag
_atom_type_scat_source
C C 0.0033 0.0016 'International Tables Vol C Tables 4.2.6.8 and 6.1.1.4'
H H 0.0000 0.0000 'International Tables Vol C Tables 4.2.6.8 and 6.1.1.4'
N N 0.0061 0.0033 'International Tables Vol C Tables 4.2.6.8 and 6.1.1.4'
O O 0.0106 0.0060 'International Tables Vol C Tables 4.2.6.8 and 6.1.1.4'
Cl Cl 0.1484 0.1585 'International Tables Vol C Tables 4.2.6.8 and 6.1.1.4'
Ag Ag -0.8971 1.1015 'International Tables Vol C Tables 4.2.6.8 and 6.1.1.4'

loop_
_geom_angle_atom_site_label_1
_geom_angle_atom_site_label_2
_geom_angle_atom_site_label_3
_geom_angle
_geom_angle_site_symmetry_1
_geom_angle_site_symmetry_3
N6 Ag1 N8 141.92(10) 1_655 .
N6 Ag1 N4 91.42(10) 1_655 .
N8 Ag1 N4 107.84(10) . .
N3 Ag2 N3 180.0 2_765 .
N7 Ag3 N7 180.00(10) . 2_466
O4 Cl1 O1 102.9(6) . .
O4 Cl1 O2 113.2(3) . .
O1 Cl1 O2 107.5(3) . .
O4 Cl1 O3 107.8(3) . .
O1 Cl1 O3 112.3(4) . .
O2 Cl1 O3 112.7(2) . .
O5 Cl2 O6 110.41(18) . .
O5 Cl2 O7 109.77(17) . .
O6 Cl2 O7 110.56(16) . .
O5 Cl2 O8 109.03(18) . .
O6 Cl2 O8 108.55(16) . .
O7 Cl2 O8 108.47(17) . .
C2 N1 N2 109.9(3) . .
C2 N1 C3 128.5(3) . .
N2 N1 C3 121.5(3) . .
C1 N2 N1 102.5(3) . .
C2 N3 C1 103.1(3) . .
C2 N3 Ag2 120.4(2) . .
C1 N3 Ag2 133.3(2) . .
C7 N4 Ag1 110.4(2) . .
C7 N4 H4A 109.6 . .
Ag1 N4 H4A 109.6 . .
C7 N4 H4B 109.6 . .
Ag1 N4 H4B 109.6 . .
H4A N4 H4B 108.1 . .
C11 N5 N6 109.1(3) . .
C11 N5 C12 131.4(3) . .
N6 N5 C12 119.4(3) . .
C10 N6 N5 103.7(3) . .
C10 N6 Ag1 135.2(2) . 1_455
N5 N6 Ag1 119.6(2) . 1_455
C11 N7 C10 104.0(3) . .
C11 N7 Ag3 128.2(2) . .
C10 N7 Ag3 127.0(2) . .
C16 N8 Ag1 105.6(2) . .
C16 N8 H8A 110.6 . .
Ag1 N8 H8A 110.6 . .
C16 N8 H8B 110.6 . .
Ag1 N8 H8B 110.6 . .
H8A N8 H8B 108.8 . .
N2 C1 N3 114.6(3) . .
N2 C1 H1 122.7 . .
N3 C1 H1 122.7 . .
N3 C2 N1 109.9(3) . .
N3 C2 H2 125.1 . .
N1 C2 H2 125.1 . .
N1 C3 C4 113.3(3) . .
N1 C3 H3A 108.9 . .
C4 C3 H3A 108.9 . .
N1 C3 H3B 108.9 . .
C4 C3 H3B 108.9 . .
H3A C3 H3B 107.7 . .
C5 C4 C9 118.3(3) . .
C5 C4 C3 118.8(3) . .
C9 C4 C3 122.9(3) . .
C6 C5 C4 120.6(3) . .
C6 C5 H5 119.7 . .
C4 C5 H5 119.7 . .
C5 C6 C7 120.9(3) . .
C5 C6 H6 119.6 . .
C7 C6 H6 119.6 . .
C6 C7 C8 118.8(3) . .
C6 C7 N4 120.0(3) . .
C8 C7 N4 121.1(3) . .
C9 C8 C7 119.9(3) . .
C9 C8 H8 120.1 . .
C7 C8 H8 120.1 . .
C8 C9 C4 121.6(3) . .
C8 C9 H9 119.2 . .
C4 C9 H9 119.2 . .
N6 C10 N7 113.2(3) . .
N6 C10 H10 123.4 . .
N7 C10 H10 123.4 . .
N7 C11 N5 109.9(3) . .
N7 C11 H11 125.0 . .
N5 C11 H11 125.0 . .
N5 C12 C13 110.9(3) . .
N5 C12 H12A 109.5 . .
C13 C12 H12A 109.5 . .
N5 C12 H12B 109.5 . .
C13 C12 H12B 109.5 . .
H12A C12 H12B 108.1 . .
C18 C13 C14 118.7(3) . .
C18 C13 C12 121.1(3) . .
C14 C13 C12 120.1(3) . .
C15 C14 C13 120.7(3) . .
C15 C14 H14 119.7 . .
C13 C14 H14 119.7 . .
C14 C15 C16 120.0(3) . .
C14 C15 H15 120.0 . .
C16 C15 H15 120.0 . .
C15 C16 C17 119.6(3) . .
C15 C16 N8 120.3(3) . .
C17 C16 N8 120.0(3) . .
C18 C17 C16 119.8(3) . .
C18 C17 H17 120.1 . .
C16 C17 H17 120.1 . .
C17 C18 C13 121.1(3) . .
C17 C18 H18 119.5 . .
C13 C18 H18 119.5 . .

loop_
_geom_bond_atom_site_label_1
_geom_bond_atom_site_label_2
_geom_bond_distance
_geom_bond_site_symmetry_2
Ag1 N6 2.247(3) 1_655
Ag1 N8 2.270(3) .
Ag1 N4 2.426(3) .
Ag2 N3 2.143(3) 2_765
Ag2 N3 2.143(3) .
Ag3 N7 2.153(3) .
Ag3 N7 2.153(3) 2_466
Cl1 O4 1.348(4) .
Cl1 O1 1.364(5) .
Cl1 O2 1.404(3) .
Cl1 O3 1.411(4) .
Cl2 O5 1.433(3) .
Cl2 O6 1.433(3) .
Cl2 O7 1.437(3) .
Cl2 O8 1.447(2) .
N1 C2 1.327(4) .
N1 N2 1.366(4) .
N1 C3 1.457(4) .
N2 C1 1.307(4) .
N3 C2 1.325(4) .
N3 C1 1.357(5) .
N4 C7 1.418(5) .
N4 H4A 0.9200 .
N4 H4B 0.9200 .
N5 C11 1.335(4) .
N5 N6 1.367(4) .
N5 C12 1.475(4) .
N6 C10 1.321(4) .
N6 Ag1 2.247(3) 1_455
N7 C11 1.330(4) .
N7 C10 1.357(4) .
N8 C16 1.427(4) .
N8 H8A 0.9200 .
N8 H8B 0.9200 .
C1 H1 0.9500 .
C2 H2 0.9500 .
C3 C4 1.510(5) .
C3 H3A 0.9900 .
C3 H3B 0.9900 .
C4 C5 1.392(4) .
C4 C9 1.394(5) .
C5 C6 1.389(5) .
C5 H5 0.9500 .
C6 C7 1.392(5) .
C6 H6 0.9500 .
C7 C8 1.399(5) .
C8 C9 1.385(5) .
C8 H8 0.9500 .
C9 H9 0.9500 .
C10 H10 0.9500 .
C11 H11 0.9500 .
C12 C13 1.501(4) .
C12 H12A 0.9900 .
C12 H12B 0.9900 .
C13 C18 1.388(5) .
C13 C14 1.393(5) .
C14 C15 1.383(5) .
C14 H14 0.9500 .
C15 C16 1.386(5) .
C15 H15 0.9500 .
C16 C17 1.396(5) .
C17 C18 1.377(5) .
C17 H17 0.9500 .
C18 H18 0.9500 .

loop_
_geom_torsion_atom_site_label_1
_geom_torsion_atom_site_label_2
_geom_torsion_atom_site_label_3
_geom_torsion_atom_site_label_4
_geom_torsion
_geom_torsion_site_symmetry_1
_geom_torsion_site_symmetry_4
C2 N1 N2 C1 -0.2(4) . .
C3 N1 N2 C1 -175.8(3) . .
N3 Ag2 N3 C2 -52(25) 2_765 .
N3 Ag2 N3 C1 152(25) 2_765 .
N6 Ag1 N4 C7 22.8(2) 1_655 .
N8 Ag1 N4 C7 169.4(2) . .
C11 N5 N6 C10 0.2(3) . .
C12 N5 N6 C10 179.7(3) . .
C11 N5 N6 Ag1 -167.9(2) . 1_455
C12 N5 N6 Ag1 11.5(4) . 1_455
N7 Ag3 N7 C11 -129(18) 2_466 .
N7 Ag3 N7 C10 64(18) 2_466 .
N6 Ag1 N8 C16 -156.79(19) 1_655 .
N4 Ag1 N8 C16 86.3(2) . .
N1 N2 C1 N3 -0.2(4) . .
C2 N3 C1 N2 0.6(4) . .
Ag2 N3 C1 N2 159.6(2) . .
C1 N3 C2 N1 -0.7(4) . .
Ag2 N3 C2 N1 -163.1(2) . .
N2 N1 C2 N3 0.6(4) . .
C3 N1 C2 N3 175.8(3) . .
C2 N1 C3 C4 -93.4(4) . .
N2 N1 C3 C4 81.3(4) . .
N1 C3 C4 C5 -171.6(3) . .
N1 C3 C4 C9 8.3(5) . .
C9 C4 C5 C6 0.0(5) . .
C3 C4 C5 C6 179.9(3) . .
C4 C5 C6 C7 -0.6(5) . .
C5 C6 C7 C8 1.4(5) . .
C5 C6 C7 N4 -173.7(3) . .
Ag1 N4 C7 C6 80.6(3) . .
Ag1 N4 C7 C8 -94.3(3) . .
C6 C7 C8 C9 -1.5(5) . .
N4 C7 C8 C9 173.6(3) . .
C7 C8 C9 C4 0.9(5) . .
C5 C4 C9 C8 -0.1(5) . .
C3 C4 C9 C8 180.0(3) . .
N5 N6 C10 N7 0.7(4) . .
Ag1 N6 C10 N7 166.1(2) 1_455 .
C11 N7 C10 N6 -1.4(4) . .
Ag3 N7 C10 N6 168.8(2) . .
C10 N7 C11 N5 1.5(4) . .
Ag3 N7 C11 N5 -168.5(2) . .
N6 N5 C11 N7 -1.1(4) . .
C12 N5 C11 N7 179.5(3) . .
C11 N5 C12 C13 -5.3(5) . .
N6 N5 C12 C13 175.4(3) . .
N5 C12 C13 C18 86.0(4) . .
N5 C12 C13 C14 -91.0(4) . .
C18 C13 C14 C15 -2.7(5) . .
C12 C13 C14 C15 174.4(3) . .
C13 C14 C15 C16 0.3(5) . .
C14 C15 C16 C17 2.3(5) . .
C14 C15 C16 N8 -173.4(3) . .
Ag1 N8 C16 C15 103.6(3) . .
Ag1 N8 C16 C17 -72.1(3) . .
C15 C16 C17 C18 -2.5(5) . .
N8 C16 C17 C18 173.2(3) . .
C16 C17 C18 C13 0.1(6) . .
C14 C13 C18 C17 2.5(5) . .
C12 C13 C18 C17 -174.6(3) . .
